data_7154544
loop_
_publ_author_name
'Obulesu, Owk'
'Nanubolu, Jagadeesh Babu'
'Suresh, Surisetti'

_publ_section_title
;
 Tandem copper (Cu) catalysed N-arylation-vinylogous nitroaldol
 condensation of 3,5-disubstituted 4-nitropyrazoles.
;
_journal_issue 30
_journal_name_full 'Organic &amp; biomolecular chemistry'
_journal_page_first 8232
_journal_page_last 8240
_journal_paper_doi 10.1039/c5ob01011j
_journal_volume 13
_journal_year 2015
_chemical_formula_moiety 'C15 H12 N4 O2'
_chemical_formula_sum 'C15 H12 N4 O2'
_chemical_formula_weight 280.29
_chemical_name_systematic
;
2,10-dimethyl-3-nitro-10H-pyrazolo[1',5':1,6]pyrido[2,3-b]indole
;
_space_group_IT_number 2
_symmetry_cell_setting triclinic
_symmetry_space_group_name_Hall '-P 1'
_symmetry_space_group_name_H-M 'P -1'
_atom_sites_solution_hydrogens geom
_atom_sites_solution_primary direct
_atom_sites_solution_secondary difmap
_audit_creation_method SHELXL-97
_audit_update_record
;
2015-04-01 deposited with the CCDC.
2015-06-19 downloaded from the CCDC.
;
_cell_angle_alpha 82.965(2)
_cell_angle_beta 70.019(2)
_cell_angle_gamma 87.230(2)
_cell_formula_units_Z 2
_cell_length_a 7.1508(10)
_cell_length_b 9.6154(14)
_cell_length_c 10.0654(14)
_cell_measurement_reflns_used 2280
_cell_measurement_temperature 293(2)
_cell_measurement_theta_max 26.60
_cell_measurement_theta_min 2.17
_cell_volume 645.50(16)
_computing_cell_refinement 'Bruker SMART'
_computing_data_collection 'Bruker SMART'
_computing_data_reduction 'Bruker SAINT'
_computing_molecular_graphics 'Bruker SHELXTL'
_computing_publication_material 'Bruker SHELXTL'
_computing_structure_refinement 'Bruker SHELXTL'
_computing_structure_solution 'Bruker SHELXTL'
_diffrn_ambient_temperature 293(2)
_diffrn_measured_fraction_theta_full 0.998
_diffrn_measured_fraction_theta_max 0.998
_diffrn_measurement_device_type 'CCD area detector'
_diffrn_measurement_method 'phi and omega scans'
_diffrn_radiation_monochromator graphite
_diffrn_radiation_source 'fine-focus sealed tube'
_diffrn_radiation_type MoK\a
_diffrn_radiation_wavelength 0.71073
_diffrn_reflns_av_R_equivalents 0.0252
_diffrn_reflns_av_sigmaI/netI 0.0263
_diffrn_reflns_limit_h_max 8
_diffrn_reflns_limit_h_min -8
_diffrn_reflns_limit_k_max 11
_diffrn_reflns_limit_k_min -11
_diffrn_reflns_limit_l_max 11
_diffrn_reflns_limit_l_min -11
_diffrn_reflns_number 6234
_diffrn_reflns_theta_full 25.00
_diffrn_reflns_theta_max 25.00
_diffrn_reflns_theta_min 2.13
_exptl_absorpt_coefficient_mu 0.100
_exptl_absorpt_correction_T_max 0.9910
_exptl_absorpt_correction_T_min 0.9582
_exptl_absorpt_correction_type multi-scan
_exptl_absorpt_process_details 'Bruker AXS SADABS program'
_exptl_crystal_colour brown
_exptl_crystal_density_diffrn 1.442
_exptl_crystal_density_method 'not measured'
_exptl_crystal_description needle
_exptl_crystal_F_000 292
_exptl_crystal_recrystallization_method 'Re-crystallisation from solvent: Methanol:Chloroform (9:1)'
_exptl_crystal_size_max 0.43
_exptl_crystal_size_mid 0.18
_exptl_crystal_size_min 0.09
_refine_diff_density_max 0.255
_refine_diff_density_min -0.159
_refine_diff_density_rms 0.042
_refine_ls_extinction_method none
_refine_ls_goodness_of_fit_ref 1.155
_refine_ls_hydrogen_treatment constr
_refine_ls_matrix_type full
_refine_ls_number_parameters 192
_refine_ls_number_reflns 2269
_refine_ls_number_restraints 0
_refine_ls_restrained_S_all 1.155
_refine_ls_R_factor_all 0.0666
_refine_ls_R_factor_gt 0.0568
_refine_ls_shift/su_max 0.000
_refine_ls_shift/su_mean 0.000
_refine_ls_structure_factor_coef Fsqd
_refine_ls_weighting_details 'calc w=1/[\s^2^(Fo^2^)+(0.0580P)^2^+0.2701P] where P=(Fo^2^+2Fc^2^)/3'
_refine_ls_weighting_scheme calc
_refine_ls_wR_factor_gt 0.1339
_refine_ls_wR_factor_ref 0.1411
_reflns_number_gt 1968
_reflns_number_total 2269
_reflns_threshold_expression >2sigma(I)
_cod_data_source_file c5ob01011j2.cif
_cod_data_source_block ay93m
_cod_depositor_comments
;
The following automatic conversions were performed:

'_symmetry_cell_setting' value 'Triclinic' changed to 'triclinic'
according to
/usr/data/users/saulius/crontab/automatic-downloads/rss-feeds/RSC/lib/dictionaries/cif_core.dic
dictionary named 'cif_core.dic' version 2.4.2 from 2011-04-26.

Automatic conversion script
Id: cif_fix_values 3271 2015-04-21 07:52:19Z andrius 

 Adding full bibliography for 7154543--7154544.cif.
;
_cod_original_sg_symbol_Hall ' -P 1'
_cod_original_sg_symbol_H-M 'P -1   '
_cod_database_code 7154544

loop_
_symmetry_equiv_pos_as_xyz
'x, y, z'
'-x, -y, -z'

loop_
_atom_site_label
_atom_site_type_symbol
_atom_site_fract_x
_atom_site_fract_y
_atom_site_fract_z
_atom_site_U_iso_or_equiv
_atom_site_adp_type
_atom_site_occupancy
_atom_site_symmetry_multiplicity
_atom_site_calc_flag
_atom_site_refinement_flags
C1 C 0.5263(3) 0.2704(2) 0.1971(2) 0.0374(5) Uani 1 1 d .
C2 C 0.4741(3) 0.3652(2) 0.2997(2) 0.0395(5) Uani 1 1 d .
C3 C 0.5184(4) 0.5175(2) 0.2814(3) 0.0594(7) Uani 1 1 d .
H3A H 0.4693 0.5529 0.3724 0.089 Uiso 1 1 calc R
H3B H 0.4548 0.5667 0.2194 0.089 Uiso 1 1 calc R
H3C H 0.6596 0.5311 0.2408 0.089 Uiso 1 1 calc R
C4 C 0.4490(3) 0.1396(2) 0.2660(2) 0.0354(5) Uani 1 1 d .
C5 C 0.4471(3) 0.0044(2) 0.2281(2) 0.0427(6) Uani 1 1 d .
H5 H 0.5102 -0.0135 0.1343 0.051 Uiso 1 1 calc R
C6 C 0.3525(3) -0.1006(2) 0.3291(2) 0.0446(6) Uani 1 1 d .
H6 H 0.3517 -0.1907 0.3045 0.054 Uiso 1 1 calc R
C7 C 0.2563(3) -0.0731(2) 0.4702(2) 0.0385(5) Uani 1 1 d .
C8 C 0.2574(3) 0.0615(2) 0.5065(2) 0.0366(5) Uani 1 1 d .
C9 C 0.1175(4) 0.1914(3) 0.7252(3) 0.0612(7) Uani 1 1 d .
H9A H 0.2044 0.1878 0.7801 0.092 Uiso 1 1 calc R
H9B H -0.0184 0.1907 0.7877 0.092 Uiso 1 1 calc R
H9C H 0.1419 0.2756 0.6600 0.092 Uiso 1 1 calc R
C10 C 0.0836(3) -0.0646(3) 0.7054(2) 0.0455(6) Uani 1 1 d .
C11 C 0.1434(3) -0.1552(2) 0.5996(3) 0.0434(6) Uani 1 1 d .
C12 C 0.0888(4) -0.2960(3) 0.6347(3) 0.0564(7) Uani 1 1 d .
H12 H 0.1267 -0.3579 0.5659 0.068 Uiso 1 1 calc R
C13 C -0.0222(4) -0.3412(3) 0.7730(3) 0.0673(8) Uani 1 1 d .
H13 H -0.0598 -0.4346 0.7977 0.081 Uiso 1 1 calc R
C14 C -0.0789(4) -0.2502(3) 0.8761(3) 0.0705(9) Uani 1 1 d .
H14 H -0.1528 -0.2842 0.9690 0.085 Uiso 1 1 calc R
C15 C -0.0292(4) -0.1109(3) 0.8455(3) 0.0595(7) Uani 1 1 d .
H15 H -0.0691 -0.0500 0.9153 0.071 Uiso 1 1 calc R
N1 N 0.6321(3) 0.2987(2) 0.0512(2) 0.0473(5) Uani 1 1 d .
N2 N 0.3700(3) 0.30306(18) 0.42618(19) 0.0403(5) Uani 1 1 d .
N3 N 0.3550(3) 0.16574(17) 0.40452(18) 0.0344(4) Uani 1 1 d .
N4 N 0.1546(3) 0.0702(2) 0.64596(19) 0.0432(5) Uani 1 1 d .
O1 O 0.7014(3) 0.4162(2) 0.0034(2) 0.0720(6) Uani 1 1 d .
O2 O 0.6520(3) 0.2037(2) -0.02439(19) 0.0702(6) Uani 1 1 d .

loop_
_atom_site_aniso_label
_atom_site_aniso_U_11
_atom_site_aniso_U_22
_atom_site_aniso_U_33
_atom_site_aniso_U_23
_atom_site_aniso_U_13
_atom_site_aniso_U_12
C1 0.0395(12) 0.0364(12) 0.0342(11) 0.0017(9) -0.0108(9) -0.0064(9)
C2 0.0433(12) 0.0345(11) 0.0422(12) 0.0011(10) -0.0175(10) -0.0055(9)
C3 0.0809(19) 0.0357(13) 0.0611(17) -0.0009(12) -0.0243(15) -0.0066(12)
C4 0.0357(11) 0.0364(11) 0.0341(11) -0.0031(9) -0.0123(9) 0.0004(9)
C5 0.0486(13) 0.0381(12) 0.0388(12) -0.0062(10) -0.0109(10) -0.0012(10)
C6 0.0519(14) 0.0314(11) 0.0533(14) -0.0062(10) -0.0208(12) 0.0003(10)
C7 0.0370(12) 0.0345(12) 0.0446(13) 0.0032(9) -0.0168(10) -0.0038(9)
C8 0.0327(11) 0.0401(12) 0.0375(12) 0.0015(9) -0.0139(9) -0.0042(9)
C9 0.0621(17) 0.0671(18) 0.0439(14) -0.0112(13) -0.0019(12) -0.0090(13)
C10 0.0347(12) 0.0565(15) 0.0443(13) 0.0116(11) -0.0165(10) -0.0099(10)
C11 0.0364(12) 0.0431(13) 0.0506(14) 0.0098(11) -0.0188(11) -0.0063(10)
C12 0.0492(15) 0.0465(14) 0.0709(18) 0.0171(13) -0.0237(13) -0.0112(11)
C13 0.0577(17) 0.0595(17) 0.079(2) 0.0335(16) -0.0273(16) -0.0217(14)
C14 0.0542(17) 0.089(2) 0.0570(18) 0.0318(17) -0.0152(14) -0.0225(15)
C15 0.0484(15) 0.0792(19) 0.0443(14) 0.0145(13) -0.0126(12) -0.0156(13)
N1 0.0501(12) 0.0483(12) 0.0380(11) 0.0023(9) -0.0092(9) -0.0082(9)
N2 0.0484(11) 0.0331(10) 0.0395(10) -0.0046(8) -0.0143(9) -0.0033(8)
N3 0.0368(10) 0.0315(9) 0.0345(10) -0.0021(7) -0.0119(8) -0.0035(7)
N4 0.0419(11) 0.0500(11) 0.0340(10) 0.0017(8) -0.0090(8) -0.0092(9)
O1 0.0899(15) 0.0580(12) 0.0530(11) 0.0174(9) -0.0093(10) -0.0262(10)
O2 0.0869(15) 0.0699(13) 0.0404(10) -0.0129(9) 0.0002(9) -0.0161(10)

loop_
_atom_type_symbol
_atom_type_description
_atom_type_scat_dispersion_real
_atom_type_scat_dispersion_imag
_atom_type_scat_source
C C 0.0033 0.0016 'International Tables Vol C Tables 4.2.6.8 and 6.1.1.4'
H H 0.0000 0.0000 'International Tables Vol C Tables 4.2.6.8 and 6.1.1.4'
N N 0.0061 0.0033 'International Tables Vol C Tables 4.2.6.8 and 6.1.1.4'
O O 0.0106 0.0060 'International Tables Vol C Tables 4.2.6.8 and 6.1.1.4'

loop_
_geom_angle_atom_site_label_1
_geom_angle_atom_site_label_2
_geom_angle_atom_site_label_3
_geom_angle
C4 C1 N1 125.0(2)
C4 C1 C2 107.52(18)
N1 C1 C2 127.48(19)
N2 C2 C1 111.09(18)
N2 C2 C3 119.9(2)
C1 C2 C3 129.0(2)
C2 C3 H3A 109.5
C2 C3 H3B 109.5
H3A C3 H3B 109.5
C2 C3 H3C 109.5
H3A C3 H3C 109.5
H3B C3 H3C 109.5
N3 C4 C5 119.97(19)
N3 C4 C1 103.20(17)
C5 C4 C1 136.8(2)
C6 C5 C4 119.7(2)
C6 C5 H5 120.2
C4 C5 H5 120.2
C5 C6 C7 120.0(2)
C5 C6 H6 120.0
C7 C6 H6 120.0
C8 C7 C6 119.8(2)
C8 C7 C11 105.4(2)
C6 C7 C11 134.8(2)
N4 C8 N3 128.3(2)
N4 C8 C7 112.13(19)
N3 C8 C7 119.6(2)
N4 C9 H9A 109.5
N4 C9 H9B 109.5
H9A C9 H9B 109.5
N4 C9 H9C 109.5
H9A C9 H9C 109.5
H9B C9 H9C 109.5
C15 C10 C11 121.8(2)
C15 C10 N4 128.9(2)
C11 C10 N4 109.29(19)
C12 C11 C10 119.4(2)
C12 C11 C7 133.9(2)
C10 C11 C7 106.8(2)
C13 C12 C11 118.6(3)
C13 C12 H12 120.7
C11 C12 H12 120.7
C12 C13 C14 121.2(3)
C12 C13 H13 119.4
C14 C13 H13 119.4
C15 C14 C13 121.9(3)
C15 C14 H14 119.0
C13 C14 H14 119.0
C14 C15 C10 117.1(3)
C14 C15 H15 121.4
C10 C15 H15 121.4
O1 N1 O2 122.5(2)
O1 N1 C1 119.3(2)
O2 N1 C1 118.20(19)
C2 N2 N3 104.68(17)
C8 N3 C4 120.84(18)
C8 N3 N2 125.65(18)
C4 N3 N2 113.51(17)
C8 N4 C10 106.44(19)
C8 N4 C9 129.39(19)
C10 N4 C9 124.16(19)

loop_
_geom_bond_atom_site_label_1
_geom_bond_atom_site_label_2
_geom_bond_distance
C1 C4 1.401(3)
C1 N1 1.402(3)
C1 C2 1.404(3)
C2 N2 1.320(3)
C2 C3 1.489(3)
C3 H3A 0.9600
C3 H3B 0.9600
C3 H3C 0.9600
C4 N3 1.374(3)
C4 C5 1.401(3)
C5 C6 1.363(3)
C5 H5 0.9300
C6 C7 1.403(3)
C6 H6 0.9300
C7 C8 1.388(3)
C7 C11 1.436(3)
C8 N4 1.355(3)
C8 N3 1.368(3)
C9 N4 1.455(3)
C9 H9A 0.9600
C9 H9B 0.9600
C9 H9C 0.9600
C10 C15 1.393(3)
C10 C11 1.398(3)
C10 N4 1.401(3)
C11 C12 1.397(3)
C12 C13 1.373(4)
C12 H12 0.9300
C13 C14 1.381(4)
C13 H13 0.9300
C14 C15 1.373(4)
C14 H14 0.9300
C15 H15 0.9300
N1 O1 1.229(2)
N1 O2 1.232(3)
N2 N3 1.379(2)

loop_
_geom_torsion_atom_site_label_1
_geom_torsion_atom_site_label_2
_geom_torsion_atom_site_label_3
_geom_torsion_atom_site_label_4
_geom_torsion
C4 C1 C2 N2 -0.2(3)
N1 C1 C2 N2 178.3(2)
C4 C1 C2 C3 -179.4(2)
N1 C1 C2 C3 -0.8(4)
N1 C1 C4 N3 -178.2(2)
C2 C1 C4 N3 0.4(2)
N1 C1 C4 C5 1.6(4)
C2 C1 C4 C5 -179.8(2)
N3 C4 C5 C6 -0.2(3)
C1 C4 C5 C6 180.0(2)
C4 C5 C6 C7 0.4(3)
C5 C6 C7 C8 0.2(3)
C5 C6 C7 C11 179.0(2)
C6 C7 C8 N4 178.75(19)
C11 C7 C8 N4 -0.4(2)
C6 C7 C8 N3 -1.0(3)
C11 C7 C8 N3 179.86(18)
C15 C10 C11 C12 0.1(3)
N4 C10 C11 C12 -179.9(2)
C15 C10 C11 C7 -179.8(2)
N4 C10 C11 C7 0.2(2)
C8 C7 C11 C12 -179.8(2)
C6 C7 C11 C12 1.2(5)
C8 C7 C11 C10 0.1(2)
C6 C7 C11 C10 -178.9(2)
C10 C11 C12 C13 -0.2(3)
C7 C11 C12 C13 179.7(2)
C11 C12 C13 C14 -0.2(4)
C12 C13 C14 C15 0.6(4)
C13 C14 C15 C10 -0.7(4)
C11 C10 C15 C14 0.3(4)
N4 C10 C15 C14 -179.7(2)
C4 C1 N1 O1 -176.5(2)
C2 C1 N1 O1 5.1(4)
C4 C1 N1 O2 3.4(3)
C2 C1 N1 O2 -175.0(2)
C1 C2 N2 N3 0.0(2)
C3 C2 N2 N3 179.2(2)
N4 C8 N3 C4 -178.5(2)
C7 C8 N3 C4 1.2(3)
N4 C8 N3 N2 1.2(3)
C7 C8 N3 N2 -179.13(18)
C5 C4 N3 C8 -0.6(3)
C1 C4 N3 C8 179.29(18)
C5 C4 N3 N2 179.70(18)
C1 C4 N3 N2 -0.4(2)
C2 N2 N3 C8 -179.41(19)
C2 N2 N3 C4 0.3(2)
N3 C8 N4 C10 -179.8(2)
C7 C8 N4 C10 0.5(2)
N3 C8 N4 C9 0.8(4)
C7 C8 N4 C9 -178.9(2)
C15 C10 N4 C8 179.5(2)
C11 C10 N4 C8 -0.5(2)
C15 C10 N4 C9 -1.0(4)
C11 C10 N4 C9 179.0(2)
